data_7040643
loop_
_publ_author_name
'Yu, Tan-Lai'
'Hao, Peng-Fei'
'Shen, Jun-Ju'
'Li, Hui-Hui'
'Fu, Yun-Long'

_publ_section_title
;
 Stoichiometry-controlled structural and functional variation in two
 photochromic iodoargentates with a fast and wide range response.
;
_journal_issue 41
_journal_name_full 'Dalton transactions (Cambridge, England : 2003)'
_journal_page_first 16505
_journal_page_last 16510
_journal_paper_doi 10.1039/c6dt03105f
_journal_volume 45
_journal_year 2016
_chemical_formula_moiety 'C8 H10 N O2, Ag3 I4 '
_chemical_formula_sum 'C8 H10 Ag3 I4 N O2'
_chemical_formula_weight 983.38
_chemical_name_systematic
; 
 ? 
;
_space_group_crystal_system monoclinic
_space_group_IT_number 15
_space_group_name_Hall '-C 2yc'
_space_group_name_H-M_alt 'C 1 2/c 1'
_symmetry_space_group_name_Hall '-C 2yc'
_symmetry_space_group_name_H-M 'C 1 2/c 1'
_atom_sites_solution_hydrogens geom
_atom_sites_solution_primary direct
_atom_sites_solution_secondary difmap
_audit_creation_method SHELXL-97
_audit_update_record
;
2015-12-25 deposited with the CCDC.
2016-09-13 downloaded from the CCDC.
;
_cell_angle_alpha 90.00
_cell_angle_beta 115.022(12)
_cell_angle_gamma 90.00
_cell_formula_units_Z 8
_cell_length_a 16.1876(15)
_cell_length_b 14.4160(10)
_cell_length_c 17.2781(17)
_cell_measurement_reflns_used 2140
_cell_measurement_temperature 293(2)
_cell_measurement_theta_max 29.2160
_cell_measurement_theta_min 3.1030
_cell_volume 3653.6(7)
_computing_cell_refinement
;
CrysAlisPro, Agilent Technologies,
Version 1.171.37.35 (release 13-08-2014 CrysAlis171 .NET)
(compiled Aug 13 2014,18:06:01)
;
_computing_data_collection
;
CrysAlisPro, Agilent Technologies,
Version 1.171.37.35 (release 13-08-2014 CrysAlis171 .NET)
(compiled Aug 13 2014,18:06:01)
;
_computing_data_reduction
;
CrysAlisPro, Agilent Technologies,
Version 1.171.37.35 (release 13-08-2014 CrysAlis171 .NET)
(compiled Aug 13 2014,18:06:01)
;
_computing_structure_refinement 'SHELXL-97 (Sheldrick, 1997)'
_computing_structure_solution 'SHELXS-97 (Sheldrick, 1990)'
_diffrn_ambient_temperature 293(2)
_diffrn_detector_area_resol_mean 16.0710
_diffrn_measured_fraction_theta_full 0.998
_diffrn_measured_fraction_theta_max 0.998
_diffrn_measurement_device_type 'Xcalibur, Eos, Gemini'
_diffrn_measurement_method '\w scans'
_diffrn_radiation_monochromator graphite
_diffrn_radiation_source 'fine-focus sealed tube'
_diffrn_radiation_type MoK\a
_diffrn_radiation_wavelength 0.71073
_diffrn_reflns_av_R_equivalents 0.0453
_diffrn_reflns_av_sigmaI/netI 0.0536
_diffrn_reflns_limit_h_max 19
_diffrn_reflns_limit_h_min -19
_diffrn_reflns_limit_k_max 17
_diffrn_reflns_limit_k_min -16
_diffrn_reflns_limit_l_max 18
_diffrn_reflns_limit_l_min -21
_diffrn_reflns_number 7964
_diffrn_reflns_theta_full 26.00
_diffrn_reflns_theta_max 26.00
_diffrn_reflns_theta_min 2.83
_exptl_absorpt_coefficient_mu 9.937
_exptl_absorpt_correction_T_max 0.4365
_exptl_absorpt_correction_T_min 0.3172
_exptl_absorpt_correction_type multi-scan
_exptl_absorpt_process_details
;
CrysAlisPro, Agilent Technologies,
Version 1.171.37.35 (release 13-08-2014 CrysAlis171 .NET)
(compiled Aug 13 2014,18:06:01)
Empirical absorption correction using spherical harmonics,
 implemented in SCALE3 ABSPACK scaling algorithm.
;
_exptl_crystal_colour yellow
_exptl_crystal_density_diffrn 3.576
_exptl_crystal_density_method 'not measured'
_exptl_crystal_description block
_exptl_crystal_F_000 3472
_exptl_crystal_size_max 0.15
_exptl_crystal_size_mid 0.13
_exptl_crystal_size_min 0.10
_refine_diff_density_max 1.917
_refine_diff_density_min -2.055
_refine_diff_density_rms 0.289
_refine_ls_extinction_method none
_refine_ls_goodness_of_fit_ref 1.034
_refine_ls_hydrogen_treatment mixed
_refine_ls_matrix_type full
_refine_ls_number_parameters 165
_refine_ls_number_reflns 3595
_refine_ls_number_restraints 0
_refine_ls_restrained_S_all 1.034
_refine_ls_R_factor_all 0.0724
_refine_ls_R_factor_gt 0.0547
_refine_ls_shift/su_max 0.000
_refine_ls_shift/su_mean 0.000
_refine_ls_structure_factor_coef Fsqd
_refine_ls_weighting_details 'calc w=1/[\s^2^(Fo^2^)+(0.0651P)^2^+40.2086P] where P=(Fo^2^+2Fc^2^)/3'
_refine_ls_weighting_scheme calc
_refine_ls_wR_factor_gt 0.1318
_refine_ls_wR_factor_ref 0.1465
_reflns_number_gt 2734
_reflns_number_total 3595
_reflns_threshold_expression >2sigma(I)
_cod_data_source_file c6dt03105f2.cif
_cod_data_source_block yu
_cod_depositor_comments 'Adding full bibliography for 7040642--7040643.cif.'
_cod_original_cell_volume 3653.6(6)
_cod_database_code 7040643

loop_
_symmetry_equiv_pos_as_xyz
'x, y, z'
'-x, y, -z+1/2'
'x+1/2, y+1/2, z'
'-x+1/2, y+1/2, -z+1/2'
'-x, -y, -z'
'x, -y, z-1/2'
'-x+1/2, -y+1/2, -z'
'x+1/2, -y+1/2, z-1/2'

loop_
_atom_site_label
_atom_site_type_symbol
_atom_site_fract_x
_atom_site_fract_y
_atom_site_fract_z
_atom_site_U_iso_or_equiv
_atom_site_adp_type
_atom_site_occupancy
_atom_site_symmetry_multiplicity
_atom_site_calc_flag
_atom_site_refinement_flags
Ag1 Ag 0.20768(8) 0.21163(8) 0.40515(8) 0.0677(3) Uani 1 1 d .
Ag2 Ag 0.03258(8) 0.35957(8) 0.35009(7) 0.0637(3) Uani 1 1 d .
Ag3 Ag 0.09885(8) 0.43618(10) 0.54170(8) 0.0747(4) Uani 1 1 d .
I1 I 0.22058(5) 0.03498(6) 0.34756(6) 0.0551(3) Uani 1 1 d .
I2 I 0.15468(5) 0.34307(6) 0.26893(5) 0.0528(2) Uani 1 1 d .
I3 I 0.09525(5) 0.23497(5) 0.49391(5) 0.0448(2) Uani 1 1 d .
I4 I 0.03585(5) 0.55156(5) 0.39370(5) 0.0461(2) Uani 1 1 d .
N1 N 0.2928(6) 0.2025(7) 0.1729(6) 0.043(2) Uani 1 1 d .
O2 O 0.0534(6) 0.0296(7) -0.0553(5) 0.058(2) Uani 1 1 d .
O1 O 0.0527(6) 0.1642(7) -0.1214(6) 0.069(3) Uani 1 1 d .
C1 C 0.3693(8) 0.2389(10) 0.2532(8) 0.057(3) Uani 1 1 d .
H1A H 0.4266 0.2181 0.2556 0.086 Uiso 1 1 calc R
H1B H 0.3620 0.2164 0.3022 0.086 Uiso 1 1 calc R
H1C H 0.3678 0.3055 0.2528 0.086 Uiso 1 1 calc R
C2 C 0.2795(7) 0.1125(9) 0.1598(7) 0.047(3) Uani 1 1 d .
H2 H 0.3170 0.0709 0.2007 0.056 Uiso 1 1 calc R
C3 C 0.2403(8) 0.2655(9) 0.1158(7) 0.049(3) Uani 1 1 d .
H3 H 0.2510 0.3286 0.1265 0.059 Uiso 1 1 calc R
C4 C 0.2102(7) 0.0797(8) 0.0857(7) 0.044(3) Uani 1 1 d .
H4 H 0.2002 0.0162 0.0772 0.052 Uiso 1 1 calc R
C5 C 0.1708(8) 0.2352(9) 0.0414(7) 0.048(3) Uani 1 1 d .
H5 H 0.1332 0.2781 0.0020 0.057 Uiso 1 1 calc R
C6 C 0.1562(7) 0.1413(8) 0.0247(7) 0.044(3) Uani 1 1 d .
C7 C 0.0817(7) 0.1145(9) -0.0604(7) 0.046(3) Uani 1 1 d .
C8 C -0.0199(9) -0.0062(12) -0.1346(9) 0.075(4) Uani 1 1 d .
H8A H -0.0693 0.0374 -0.1554 0.112 Uiso 1 1 calc R
H8B H -0.0413 -0.0645 -0.1231 0.112 Uiso 1 1 calc R
H8C H 0.0033 -0.0150 -0.1769 0.112 Uiso 1 1 calc R

loop_
_atom_site_aniso_label
_atom_site_aniso_U_11
_atom_site_aniso_U_22
_atom_site_aniso_U_33
_atom_site_aniso_U_23
_atom_site_aniso_U_13
_atom_site_aniso_U_12
Ag1 0.0831(8) 0.0540(7) 0.0740(7) -0.0009(6) 0.0411(6) 0.0095(6)
Ag2 0.0681(7) 0.0627(7) 0.0602(6) -0.0034(5) 0.0270(5) 0.0026(5)
Ag3 0.0620(7) 0.0904(9) 0.0686(7) 0.0078(7) 0.0246(5) 0.0009(6)
I1 0.0476(5) 0.0421(5) 0.0694(6) -0.0113(4) 0.0188(4) -0.0007(3)
I2 0.0490(5) 0.0573(5) 0.0554(5) 0.0124(4) 0.0252(4) 0.0162(4)
I3 0.0459(4) 0.0427(4) 0.0477(4) -0.0025(3) 0.0217(3) -0.0016(3)
I4 0.0480(4) 0.0395(4) 0.0516(5) -0.0045(3) 0.0221(3) -0.0032(3)
N1 0.033(5) 0.056(7) 0.037(5) -0.005(4) 0.013(4) 0.003(4)
O2 0.050(5) 0.069(6) 0.048(5) 0.004(4) 0.016(4) -0.008(4)
O1 0.065(6) 0.082(7) 0.047(5) 0.018(5) 0.012(4) 0.006(5)
C1 0.040(6) 0.076(9) 0.052(7) -0.004(7) 0.017(5) 0.004(6)
C2 0.035(6) 0.050(8) 0.050(7) 0.009(6) 0.014(5) 0.012(5)
C3 0.055(7) 0.041(7) 0.054(7) 0.009(6) 0.025(6) 0.015(6)
C4 0.047(6) 0.033(6) 0.050(6) 0.009(5) 0.019(5) 0.010(5)
C5 0.056(7) 0.046(7) 0.035(6) 0.008(5) 0.013(5) 0.021(6)
C6 0.040(6) 0.053(8) 0.047(6) 0.021(5) 0.025(5) 0.023(5)
C7 0.039(6) 0.054(8) 0.046(7) -0.001(6) 0.018(5) -0.003(5)
C8 0.055(8) 0.084(11) 0.070(9) 0.000(9) 0.012(7) -0.021(8)

loop_
_atom_type_symbol
_atom_type_description
_atom_type_scat_dispersion_real
_atom_type_scat_dispersion_imag
_atom_type_scat_source
C C 0.0033 0.0016 'International Tables Vol C Tables 4.2.6.8 and 6.1.1.4'
H H 0.0000 0.0000 'International Tables Vol C Tables 4.2.6.8 and 6.1.1.4'
N N 0.0061 0.0033 'International Tables Vol C Tables 4.2.6.8 and 6.1.1.4'
O O 0.0106 0.0060 'International Tables Vol C Tables 4.2.6.8 and 6.1.1.4'
Ag Ag -0.8971 1.1015 'International Tables Vol C Tables 4.2.6.8 and 6.1.1.4'
I I -0.4742 1.8119 'International Tables Vol C Tables 4.2.6.8 and 6.1.1.4'

loop_
_geom_angle_atom_site_label_1
_geom_angle_atom_site_label_2
_geom_angle_atom_site_label_3
_geom_angle
_geom_angle_site_symmetry_1
_geom_angle_site_symmetry_3
I1 Ag1 I3 117.58(5) . .
I1 Ag1 I2 110.82(5) . .
I3 Ag1 I2 109.10(4) . .
I1 Ag1 I3 102.71(4) . 7_556
I3 Ag1 I3 114.72(4) . 7_556
I2 Ag1 I3 100.52(4) . 7_556
I1 Ag1 Ag1 128.77(6) . 7_556
I3 Ag1 Ag1 59.86(4) . 7_556
I2 Ag1 Ag1 117.93(6) . 7_556
I3 Ag1 Ag1 54.85(4) 7_556 7_556
I1 Ag1 Ag2 131.76(5) . .
I3 Ag1 Ag2 54.66(3) . .
I2 Ag1 Ag2 54.55(3) . .
I3 Ag1 Ag2 124.25(5) 7_556 .
Ag1 Ag1 Ag2 90.87(5) 7_556 .
I4 Ag2 I2 99.52(4) . 2
I4 Ag2 I2 105.56(4) . .
I2 Ag2 I2 112.33(4) 2 .
I4 Ag2 I3 114.53(4) . .
I2 Ag2 I3 116.57(5) 2 .
I2 Ag2 I3 107.76(4) . .
I4 Ag2 Ag2 104.39(3) . 2
I2 Ag2 Ag2 56.79(4) 2 2
I2 Ag2 Ag2 56.40(4) . 2
I3 Ag2 Ag2 140.96(3) . 2
I4 Ag2 Ag3 55.64(4) . .
I2 Ag2 Ag3 123.99(5) 2 .
I2 Ag2 Ag3 122.13(5) . .
I3 Ag2 Ag3 58.89(4) . .
Ag2 Ag2 Ag3 159.86(3) 2 .
I4 Ag2 Ag1 128.45(5) . .
I2 Ag2 Ag1 131.53(5) 2 .
I2 Ag2 Ag1 53.99(3) . .
I3 Ag2 Ag1 53.89(3) . .
Ag2 Ag2 Ag1 99.29(4) 2 .
Ag3 Ag2 Ag1 93.01(4) . .
I1 Ag3 I4 118.72(5) 7_556 5_566
I1 Ag3 I4 113.89(5) 7_556 .
I4 Ag3 I4 105.83(4) 5_566 .
I1 Ag3 I3 103.11(4) 7_556 .
I4 Ag3 I3 103.79(4) 5_566 .
I4 Ag3 I3 110.97(5) . .
I1 Ag3 Ag2 123.99(5) 7_556 .
I4 Ag3 Ag2 116.63(5) 5_566 .
I4 Ag3 Ag2 55.94(3) . .
I3 Ag3 Ag2 55.03(3) . .
Ag3 I1 Ag1 80.31(4) 7_556 .
Ag1 I2 Ag2 120.31(4) . 2
Ag1 I2 Ag2 71.46(4) . .
Ag2 I2 Ag2 66.82(4) 2 .
Ag1 I3 Ag2 71.45(4) . .
Ag1 I3 Ag3 108.57(4) . .
Ag2 I3 Ag3 66.08(4) . .
Ag1 I3 Ag1 65.28(4) . 7_556
Ag2 I3 Ag1 103.89(4) . 7_556
Ag3 I3 Ag1 72.69(3) . 7_556
Ag3 I4 Ag3 74.17(4) 5_566 .
Ag3 I4 Ag2 103.38(4) 5_566 .
Ag3 I4 Ag2 68.41(4) . .
C2 N1 C3 122.1(10) . .
C2 N1 C1 120.7(10) . .
C3 N1 C1 117.2(10) . .
C7 O2 C8 115.3(10) . .
N1 C2 C4 120.4(10) . .
N1 C3 C5 119.0(11) . .
C6 C4 C2 119.6(11) . .
C3 C5 C6 120.4(10) . .
C4 C6 C5 118.4(11) . .
C4 C6 C7 124.8(11) . .
C5 C6 C7 116.8(10) . .
O1 C7 O2 126.6(12) . .
O1 C7 C6 124.1(12) . .
O2 C7 C6 109.2(10) . .

loop_
_geom_bond_atom_site_label_1
_geom_bond_atom_site_label_2
_geom_bond_distance
_geom_bond_site_symmetry_2
Ag1 I1 2.7739(14) .
Ag1 I3 2.8528(13) .
Ag1 I2 2.8563(14) .
Ag1 I3 3.0173(15) 7_556
Ag1 Ag1 3.169(2) 7_556
Ag1 Ag2 3.3477(16) .
Ag2 I4 2.8631(14) .
Ag2 I2 2.8637(14) 2
Ag2 I2 2.8766(14) .
Ag2 I3 2.8807(14) .
Ag2 Ag2 3.161(2) 2
Ag2 Ag3 3.2134(18) .
Ag3 I1 2.7652(15) 7_556
Ag3 I4 2.8444(14) 5_566
Ag3 I4 2.8530(15) .
Ag3 I3 3.0097(16) .
I1 Ag3 2.7652(15) 7_556
I2 Ag2 2.8637(14) 2
I3 Ag1 3.0173(15) 7_556
I4 Ag3 2.8444(14) 5_566
N1 C2 1.318(15) .
N1 C3 1.346(14) .
N1 C1 1.510(15) .
O2 C7 1.322(14) .
O2 C8 1.475(15) .
O1 C7 1.193(14) .
C2 C4 1.381(16) .
C3 C5 1.373(16) .
C4 C6 1.374(14) .
C5 C6 1.383(17) .
C6 C7 1.506(16) .
